data_4326873
loop_
_publ_author_name
'Masanori Kitamura'
'Toshihiro Suzuki'
'Ryo Abe'
'Takeru Ueno'
'Shin Aoki'

_publ_contact_author_address
;
Faculty of Pharmaceutical Sciences Tokyo University of Science,
2641 Yamazaki, Noda 278-8510 Japan
;
_publ_contact_author_email shinaoki@rs.noda.tus.ac.jp
_publ_contact_author_fax +81-4-7121-3670
_publ_contact_author_name 'Shin Aoki'
_publ_contact_author_phone +81-4-7121-3670
_publ_section_title
;
 11B NMR Sensing of d-Block Metal Ions in Vitro and in Cells Based on the
 Carbon-Boron Bond Cleavage of Phenylboronic Acid-Pendant Cyclen (Cyclen =
 1,4,7,10-Tetraazacyclododecane)
;
_journal_name_full 'Inorganic Chemistry'
_journal_page_first 11568
_journal_page_last 11580
_journal_paper_doi 10.1021/ic201507q
_journal_volume 50
_journal_year 2011
_chemical_formula_moiety 'C19 H29 B F6 N4 O6 '
_chemical_formula_sum 'C19 H29 B F6 N4 O6'
_chemical_formula_weight 534.27
_chemical_name_systematic
; 
 ? 
;
_space_group_IT_number 14
_symmetry_cell_setting monoclinic
_symmetry_Int_Tables_number 14
_symmetry_space_group_name_Hall '-P 2ybc'
_symmetry_space_group_name_H-M 'P 1 21/c 1'
_atom_sites_solution_hydrogens geom
_atom_sites_solution_primary direct
_atom_sites_solution_secondary difmap
_audit_creation_method SHELXL-97
_cell_angle_alpha 90.00
_cell_angle_beta 94.892(3)
_cell_angle_gamma 90.00
_cell_formula_units_Z 4
_cell_length_a 9.392(5)
_cell_length_b 12.179(7)
_cell_length_c 21.872(12)
_cell_measurement_reflns_used 5205
_cell_measurement_temperature 123(2)
_cell_measurement_theta_max 123.1
_cell_measurement_theta_min 27.5
_cell_volume 2493(2)
_computing_structure_refinement 'SHELXL-97 (Sheldrick, 1997)'
_computing_structure_solution 'SHELXS-97 (Sheldrick, 1990)'
_diffrn_ambient_temperature 123(2)
_diffrn_detector_area_resol_mean 7.31
_diffrn_measured_fraction_theta_full 0.980
_diffrn_measured_fraction_theta_max 0.980
_diffrn_measurement_device_type 'Rigaku Saturn'
_diffrn_measurement_method \w
_diffrn_radiation_monochromator graphite
_diffrn_radiation_source 'fine-focus sealed tube'
_diffrn_radiation_type MoK\a
_diffrn_radiation_wavelength 0.71070
_diffrn_reflns_av_R_equivalents 0.0640
_diffrn_reflns_av_sigmaI/netI 0.0691
_diffrn_reflns_limit_h_max 11
_diffrn_reflns_limit_h_min -12
_diffrn_reflns_limit_k_max 15
_diffrn_reflns_limit_k_min -15
_diffrn_reflns_limit_l_max 28
_diffrn_reflns_limit_l_min -19
_diffrn_reflns_number 17564
_diffrn_reflns_theta_full 27.49
_diffrn_reflns_theta_max 27.49
_diffrn_reflns_theta_min 3.22
_diffrn_standards_number 17564
_exptl_absorpt_coefficient_mu 0.132
_exptl_absorpt_correction_T_max 0.974
_exptl_absorpt_correction_T_min 0.953
_exptl_absorpt_correction_type numerical
_exptl_absorpt_process_details
;
    Higashi, T. (1999). Program for Absorption Correction.
    Rigaku Corporation, Tokyo, Japan.
;
_exptl_crystal_colour colorless
_exptl_crystal_density_diffrn 1.424
_exptl_crystal_description platelet
_exptl_crystal_F_000 1112
_exptl_crystal_size_max 0.40
_exptl_crystal_size_mid 0.35
_exptl_crystal_size_min 0.20
_refine_diff_density_max 0.337
_refine_diff_density_min -0.309
_refine_diff_density_rms 0.060
_refine_ls_extinction_method none
_refine_ls_goodness_of_fit_ref 1.126
_refine_ls_hydrogen_treatment refall
_refine_ls_matrix_type full
_refine_ls_number_parameters 332
_refine_ls_number_reflns 5601
_refine_ls_number_restraints 0
_refine_ls_restrained_S_all 1.126
_refine_ls_R_factor_all 0.1143
_refine_ls_R_factor_gt 0.0724
_refine_ls_shift/su_max 0.000
_refine_ls_shift/su_mean 0.000
_refine_ls_structure_factor_coef Fsqd
_refine_ls_weighting_details 'calc w=1/[\s^2^(Fo^2^)+(0.0867P)^2^+0.0000P] where P=(Fo^2^+2Fc^2^)/3'
_refine_ls_weighting_scheme calc
_refine_ls_wR_factor_gt 0.1690
_refine_ls_wR_factor_ref 0.1958
_reflns_number_gt 3898
_reflns_number_total 5601
_reflns_threshold_expression >2sigma(I)
_cod_data_source_file ic201507q_si_002_1.cif
_cod_data_source_block Compound5
_cod_database_code 4326873
_verf_plat306_alert_2_a
;
PROBLEM: Isolated Oxygen Atom (H-atoms Missing ?) .......     O12
PROBLEM: Isolated Oxygen Atom (H-atoms Missing ?) .......     O13      
RESPONSE: O atoms of waters, see _publ_section_exptl_refinement
;
_verf_plat430_alert_2_b
;
PROBLEM: Short Inter D...A Contact  O8 ..  O13     ..     2.81 Ang.   
RESPONSE: Hydrogen bonds formed between them.
;

loop_
_symmetry_equiv_pos_as_xyz
'x, y, z'
'-x, y+1/2, -z+1/2'
'-x, -y, -z'
'x, -y-1/2, z-1/2'

loop_
_atom_site_label
_atom_site_type_symbol
_atom_site_fract_x
_atom_site_fract_y
_atom_site_fract_z
_atom_site_U_iso_or_equiv
_atom_site_adp_type
_atom_site_occupancy
_atom_site_symmetry_multiplicity
_atom_site_calc_flag
_atom_site_refinement_flags
_atom_site_disorder_assembly
_atom_site_disorder_group
F1 F -0.01255(18) 0.2272(2) 0.52839(8) 0.0708(7) Uani 1 1 d . . .
F2 F 0.1855(2) 0.19346(18) 0.49236(8) 0.0634(6) Uani 1 1 d . . .
F3 F 0.1380(3) 0.35612(17) 0.51795(10) 0.0737(7) Uani 1 1 d . . .
F4 F 0.9054(2) 0.4326(2) 0.84904(9) 0.0902(9) Uani 1 1 d . A 1
F5 F 0.8671(2) 0.29779(18) 0.90683(10) 0.0749(7) Uani 1 1 d . A 1
F6 F 0.89373(18) 0.45919(16) 0.94549(8) 0.0556(5) Uani 1 1 d . A 1
O1 O 0.2389(2) 0.16193(19) 0.75398(10) 0.0494(6) Uani 1 1 d . . .
H28 H 0.2101 0.1780 0.7177 0.049(10) Uiso 1 1 calc R . .
O2 O 0.46345(19) 0.17028(15) 0.71057(9) 0.0354(5) Uani 1 1 d . . .
H29 H 0.4095 0.1894 0.6798 0.079(13) Uiso 1 1 calc R . .
O3 O 0.32641(19) 0.23828(17) 0.60539(9) 0.0413(5) Uani 1 1 d . . .
O4 O 0.1125(2) 0.2137(2) 0.64020(10) 0.0644(7) Uani 1 1 d . . .
O5 O 0.62554(19) 0.39159(17) 0.83112(9) 0.0399(5) Uani 1 1 d . A 1
O6 O 0.6119(2) 0.45640(17) 0.92713(8) 0.0405(5) Uani 1 1 d . A 1
N1 N 0.6448(2) 0.03448(18) 0.62072(9) 0.0312(5) Uani 1 1 d . . .
H1 H 0.6190 0.0849 0.6491 0.037 Uiso 1 1 calc R . .
H2 H 0.5621 0.0072 0.6007 0.037 Uiso 1 1 calc R . .
N2 N 0.6429(2) 0.2690(2) 0.61043(10) 0.0341(5) Uani 1 1 d . . .
N3 N 0.7479(2) 0.29017(17) 0.73643(10) 0.0297(5) Uani 1 1 d . . .
H3 H 0.6780 0.2423 0.7210 0.036 Uiso 1 1 calc R . .
H4 H 0.7190 0.3189 0.7723 0.036 Uiso 1 1 calc R . .
N4 N 0.7468(2) 0.05570(16) 0.74803(9) 0.0271(5) Uani 1 1 d . . .
C1 C 0.8220(3) -0.0142(2) 0.70725(12) 0.0323(6) Uani 1 1 d . . .
H5 H 0.8650 -0.0771 0.7308 0.039 Uiso 1 1 calc R . .
H6 H 0.9003 0.0282 0.6909 0.039 Uiso 1 1 calc R . .
C2 C 0.7219(3) -0.0571(2) 0.65387(12) 0.0341(6) Uani 1 1 d . . .
H7 H 0.7780 -0.0982 0.6251 0.041 Uiso 1 1 calc R . .
H8 H 0.6519 -0.1083 0.6697 0.041 Uiso 1 1 calc R . .
C3 C 0.7273(3) 0.0922(2) 0.57515(12) 0.0362(6) Uani 1 1 d . . .
H9 H 0.7342 0.0450 0.5387 0.043 Uiso 1 1 calc R . .
H10 H 0.8253 0.1076 0.5934 0.043 Uiso 1 1 calc R . .
C4 C 0.6532(3) 0.1982(2) 0.55649(12) 0.0366(7) Uani 1 1 d . . .
H11 H 0.7073 0.2366 0.5260 0.044 Uiso 1 1 calc R . .
H12 H 0.5562 0.1823 0.5372 0.044 Uiso 1 1 calc R . .
C5 C 0.7653(3) 0.3393(2) 0.62678(13) 0.0356(6) Uani 1 1 d . . .
H13 H 0.7651 0.4019 0.5979 0.043 Uiso 1 1 calc R . .
H14 H 0.8547 0.2973 0.6239 0.043 Uiso 1 1 calc R . .
C6 C 0.7587(3) 0.3815(2) 0.69161(13) 0.0364(6) Uani 1 1 d . . .
H15 H 0.8456 0.4252 0.7035 0.044 Uiso 1 1 calc R . .
H16 H 0.6749 0.4305 0.6930 0.044 Uiso 1 1 calc R . .
C7 C 0.8829(3) 0.2267(2) 0.75131(13) 0.0323(6) Uani 1 1 d . . .
H17 H 0.9527 0.2722 0.7765 0.039 Uiso 1 1 calc R . .
H18 H 0.9255 0.2064 0.7130 0.039 Uiso 1 1 calc R . .
C8 C 0.8483(3) 0.1241(2) 0.78629(12) 0.0311(6) Uani 1 1 d . . .
H19 H 0.9370 0.0821 0.7974 0.037 Uiso 1 1 calc R . .
H20 H 0.8061 0.1446 0.8246 0.037 Uiso 1 1 calc R . .
C9 C 0.6487(3) -0.0105(2) 0.78269(12) 0.0307(6) Uani 1 1 d . . .
H21 H 0.7024 -0.0743 0.8009 0.037 Uiso 1 1 calc R . .
H22 H 0.5716 -0.0395 0.7534 0.037 Uiso 1 1 calc R . .
C10 C 0.5807(3) 0.0495(2) 0.83355(12) 0.0289(6) Uani 1 1 d . . .
C11 C 0.6385(3) 0.0300(2) 0.89358(12) 0.0344(6) Uani 1 1 d . . .
H23 H 0.7210 -0.0150 0.9002 0.041 Uiso 1 1 calc R . .
C12 C 0.5784(3) 0.0744(2) 0.94380(13) 0.0407(7) Uani 1 1 d . . .
H24 H 0.6209 0.0616 0.9842 0.049 Uiso 1 1 calc R . .
C13 C 0.4564(3) 0.1375(2) 0.93455(13) 0.0392(7) Uani 1 1 d . . .
H25 H 0.4134 0.1676 0.9686 0.047 Uiso 1 1 calc R . .
C14 C 0.3966(3) 0.1568(2) 0.87505(13) 0.0347(6) Uani 1 1 d . . .
H26 H 0.3116 0.1992 0.8693 0.042 Uiso 1 1 calc R . .
C15 C 0.4576(3) 0.1158(2) 0.82328(12) 0.0300(6) Uani 1 1 d . . .
C17 C 0.1252(3) 0.2518(3) 0.53469(14) 0.0413(7) Uani 1 1 d . . .
C18 C 0.1941(3) 0.2319(2) 0.60010(13) 0.0362(6) Uani 1 1 d . . .
C19 C 0.8363(3) 0.4041(3) 0.89723(13) 0.0420(7) Uani 1 1 d . A 1
C20 C 0.6746(3) 0.4192(2) 0.88363(12) 0.0324(6) Uani 1 1 d . A 1
B1 B 0.3835(3) 0.1496(2) 0.75851(14) 0.0302(7) Uani 1 1 d . . .
H27 H 0.565(4) 0.311(3) 0.6051(15) 0.053(10) Uiso 1 1 d . . .

loop_
_atom_site_aniso_label
_atom_site_aniso_U_11
_atom_site_aniso_U_22
_atom_site_aniso_U_33
_atom_site_aniso_U_23
_atom_site_aniso_U_13
_atom_site_aniso_U_12
F1 0.0314(10) 0.137(2) 0.0431(11) -0.0017(12) -0.0014(8) -0.0205(11)
F2 0.0576(12) 0.0935(15) 0.0406(11) -0.0109(10) 0.0130(9) 0.0022(11)
F3 0.0984(16) 0.0568(13) 0.0604(13) 0.0126(10) -0.0249(12) -0.0058(11)
F4 0.0508(12) 0.168(3) 0.0554(13) -0.0271(14) 0.0252(10) -0.0438(14)
F5 0.0672(13) 0.0720(14) 0.0792(15) -0.0317(12) -0.0306(11) 0.0379(11)
F6 0.0410(10) 0.0766(13) 0.0483(11) -0.0252(10) -0.0008(8) -0.0054(9)
O1 0.0312(11) 0.0789(16) 0.0386(12) 0.0116(11) 0.0058(9) 0.0053(10)
O2 0.0282(10) 0.0433(11) 0.0346(11) 0.0070(9) 0.0027(9) 0.0029(8)
O3 0.0262(10) 0.0564(13) 0.0411(11) 0.0059(10) 0.0008(8) -0.0020(9)
O4 0.0306(11) 0.123(2) 0.0411(13) 0.0194(13) 0.0095(10) 0.0106(12)
O5 0.0360(11) 0.0515(12) 0.0318(11) -0.0075(9) 0.0010(8) 0.0057(9)
O6 0.0401(11) 0.0547(12) 0.0270(10) -0.0011(9) 0.0046(8) 0.0134(9)
N1 0.0298(12) 0.0349(12) 0.0295(11) -0.0041(10) 0.0059(9) -0.0046(9)
N2 0.0267(12) 0.0398(13) 0.0360(13) 0.0035(10) 0.0034(10) -0.0022(10)
N3 0.0288(11) 0.0278(11) 0.0330(12) -0.0051(9) 0.0058(9) -0.0021(9)
N4 0.0247(11) 0.0261(11) 0.0308(12) -0.0020(9) 0.0044(9) 0.0024(8)
C1 0.0314(14) 0.0307(14) 0.0355(14) 0.0027(12) 0.0076(11) 0.0072(11)
C2 0.0370(15) 0.0295(14) 0.0369(15) -0.0028(12) 0.0100(12) 0.0027(12)
C3 0.0357(15) 0.0429(16) 0.0313(15) 0.0021(12) 0.0091(12) -0.0031(13)
C4 0.0325(15) 0.0475(17) 0.0299(15) 0.0039(13) 0.0032(12) -0.0030(13)
C5 0.0331(15) 0.0337(15) 0.0401(16) 0.0070(12) 0.0046(12) -0.0001(12)
C6 0.0403(16) 0.0286(14) 0.0410(16) 0.0030(12) 0.0069(13) 0.0024(12)
C7 0.0245(13) 0.0329(14) 0.0394(15) -0.0037(12) 0.0020(11) 0.0011(11)
C8 0.0273(13) 0.0336(14) 0.0317(14) 0.0014(11) -0.0014(11) 0.0009(11)
C9 0.0337(14) 0.0251(13) 0.0338(14) -0.0006(11) 0.0059(11) 0.0008(11)
C10 0.0296(13) 0.0247(12) 0.0331(14) 0.0011(11) 0.0064(11) -0.0043(11)
C11 0.0351(15) 0.0343(14) 0.0343(15) 0.0048(12) 0.0064(12) 0.0000(12)
C12 0.0451(17) 0.0478(17) 0.0289(15) 0.0034(13) 0.0008(13) -0.0072(14)
C13 0.0442(17) 0.0378(15) 0.0374(16) -0.0012(13) 0.0140(13) -0.0030(13)
C14 0.0369(15) 0.0294(14) 0.0391(16) -0.0010(12) 0.0108(12) -0.0010(12)
C15 0.0334(14) 0.0239(12) 0.0334(14) -0.0013(11) 0.0073(11) -0.0052(11)
C17 0.0308(15) 0.0526(19) 0.0410(17) -0.0003(14) 0.0060(13) -0.0081(14)
C18 0.0292(15) 0.0434(16) 0.0362(16) 0.0015(13) 0.0046(12) 0.0017(12)
C19 0.0371(16) 0.058(2) 0.0310(15) -0.0102(14) 0.0039(12) -0.0024(15)
C20 0.0329(15) 0.0314(14) 0.0335(15) 0.0038(12) 0.0061(12) 0.0020(12)
B1 0.0288(16) 0.0280(15) 0.0346(16) -0.0022(12) 0.0072(13) 0.0005(12)

loop_
_atom_type_symbol
_atom_type_description
_atom_type_scat_dispersion_real
_atom_type_scat_dispersion_imag
_atom_type_scat_source
C C 0.0033 0.0016 'International Tables Vol C Tables 4.2.6.8 and 6.1.1.4'
H H 0.0000 0.0000 'International Tables Vol C Tables 4.2.6.8 and 6.1.1.4'
B B 0.0013 0.0007 'International Tables Vol C Tables 4.2.6.8 and 6.1.1.4'
F F 0.0171 0.0103 'International Tables Vol C Tables 4.2.6.8 and 6.1.1.4'
N N 0.0061 0.0033 'International Tables Vol C Tables 4.2.6.8 and 6.1.1.4'
O O 0.0106 0.0060 'International Tables Vol C Tables 4.2.6.8 and 6.1.1.4'

loop_
_geom_angle_atom_site_label_1
_geom_angle_atom_site_label_2
_geom_angle_atom_site_label_3
_geom_angle
B1 O1 H28 109.5
B1 O2 H29 109.5
C2 N1 C3 114.9(2)
C2 N1 H1 108.5
C3 N1 H1 108.5
C2 N1 H2 108.5
C3 N1 H2 108.5
H1 N1 H2 107.5
C5 N2 C4 116.0(2)
C5 N2 H27 108(2)
C4 N2 H27 110(2)
C6 N3 C7 115.1(2)
C6 N3 H3 108.5
C7 N3 H3 108.5
C6 N3 H4 108.5
C7 N3 H4 108.5
H3 N3 H4 107.5
C1 N4 C8 110.7(2)
C1 N4 C9 110.5(2)
C8 N4 C9 114.7(2)
N4 C1 C2 111.7(2)
N4 C1 H5 109.3
C2 C1 H5 109.3
N4 C1 H6 109.3
C2 C1 H6 109.3
H5 C1 H6 108.0
N1 C2 C1 111.0(2)
N1 C2 H7 109.4
C1 C2 H7 109.4
N1 C2 H8 109.4
C1 C2 H8 109.4
H7 C2 H8 108.0
N1 C3 C4 109.3(2)
N1 C3 H9 109.8
C4 C3 H9 109.8
N1 C3 H10 109.8
C4 C3 H10 109.8
H9 C3 H10 108.3
N2 C4 C3 110.2(2)
N2 C4 H11 109.6
C3 C4 H11 109.6
N2 C4 H12 109.6
C3 C4 H12 109.6
H11 C4 H12 108.1
N2 C5 C6 109.6(2)
N2 C5 H13 109.7
C6 C5 H13 109.7
N2 C5 H14 109.7
C6 C5 H14 109.7
H13 C5 H14 108.2
N3 C6 C5 111.9(2)
N3 C6 H15 109.2
C5 C6 H15 109.2
N3 C6 H16 109.2
C5 C6 H16 109.2
H15 C6 H16 107.9
N3 C7 C8 108.8(2)
N3 C7 H17 109.9
C8 C7 H17 109.9
N3 C7 H18 109.9
C8 C7 H18 109.9
H17 C7 H18 108.3
N4 C8 C7 109.6(2)
N4 C8 H19 109.7
C7 C8 H19 109.7
N4 C8 H20 109.7
C7 C8 H20 109.7
H19 C8 H20 108.2
N4 C9 C10 115.6(2)
N4 C9 H21 108.4
C10 C9 H21 108.4
N4 C9 H22 108.4
C10 C9 H22 108.4
H21 C9 H22 107.4
C11 C10 C15 119.6(2)
C11 C10 C9 116.9(2)
C15 C10 C9 123.3(2)
C12 C11 C10 121.7(3)
C12 C11 H23 119.1
C10 C11 H23 119.1
C13 C12 C11 119.3(3)
C13 C12 H24 120.3
C11 C12 H24 120.3
C12 C13 C14 119.6(3)
C12 C13 H25 120.2
C14 C13 H25 120.2
C13 C14 C15 122.2(3)
C13 C14 H26 118.9
C15 C14 H26 118.9
C14 C15 C10 117.4(2)
C14 C15 B1 116.8(2)
C10 C15 B1 125.8(2)
F1 C17 F3 107.3(3)
F1 C17 F2 106.1(2)
F3 C17 F2 105.3(2)
F1 C17 C18 113.0(2)
F3 C17 C18 111.4(2)
F2 C17 C18 113.1(2)
O4 C18 O3 128.6(3)
O4 C18 C17 116.9(2)
O3 C18 C17 114.6(2)
F6 C19 F4 107.8(2)
F6 C19 F5 107.3(2)
F4 C19 F5 105.2(3)
F6 C19 C20 115.0(2)
F4 C19 C20 110.9(2)
F5 C19 C20 110.1(2)
O6 C20 O5 129.8(2)
O6 C20 C19 114.8(2)
O5 C20 C19 115.4(2)
O1 B1 O2 122.3(3)
O1 B1 C15 117.0(2)
O2 B1 C15 120.5(2)

loop_
_geom_bond_atom_site_label_1
_geom_bond_atom_site_label_2
_geom_bond_distance
F1 C17 1.324(3)
F2 C17 1.331(3)
F3 C17 1.331(4)
F4 C19 1.330(3)
F5 C19 1.339(4)
F6 C19 1.326(3)
O1 B1 1.362(4)
O1 H28 0.8400
O2 B1 1.364(4)
O2 H29 0.8400
O3 C18 1.241(3)
O4 C18 1.233(3)
O5 C20 1.247(3)
O6 C20 1.246(3)
N1 C2 1.485(3)
N1 C3 1.490(3)
N1 H1 0.9200
N1 H2 0.9200
N2 C5 1.453(4)
N2 C4 1.472(4)
N2 H27 0.89(3)
N3 C6 1.492(3)
N3 C7 1.497(3)
N3 H3 0.9200
N3 H4 0.9200
N4 C1 1.458(3)
N4 C8 1.472(3)
N4 C9 1.481(3)
C1 C2 1.528(4)
C1 H5 0.9900
C1 H6 0.9900
C2 H7 0.9900
C2 H8 0.9900
C3 C4 1.506(4)
C3 H9 0.9900
C3 H10 0.9900
C4 H11 0.9900
C4 H12 0.9900
C5 C6 1.515(4)
C5 H13 0.9900
C5 H14 0.9900
C6 H15 0.9900
C6 H16 0.9900
C7 C8 1.515(4)
C7 H17 0.9900
C7 H18 0.9900
C8 H19 0.9900
C8 H20 0.9900
C9 C10 1.517(4)
C9 H21 0.9900
C9 H22 0.9900
C10 C11 1.398(4)
C10 C15 1.412(4)
C11 C12 1.387(4)
C11 H23 0.9500
C12 C13 1.380(4)
C12 H24 0.9500
C13 C14 1.393(4)
C13 H25 0.9500
C14 C15 1.404(4)
C14 H26 0.9500
C15 B1 1.579(4)
C17 C18 1.538(4)
C19 C20 1.533(4)

loop_
_geom_torsion_atom_site_label_1
_geom_torsion_atom_site_label_2
_geom_torsion_atom_site_label_3
_geom_torsion_atom_site_label_4
_geom_torsion
C8 N4 C1 C2 -161.5(2)
C9 N4 C1 C2 70.3(3)
C3 N1 C2 C1 81.7(3)
N4 C1 C2 N1 53.7(3)
C2 N1 C3 C4 -166.3(2)
C5 N2 C4 C3 86.5(3)
N1 C3 C4 N2 59.6(3)
C4 N2 C5 C6 -163.9(2)
C7 N3 C6 C5 74.0(3)
N2 C5 C6 N3 55.2(3)
C6 N3 C7 C8 -168.4(2)
C1 N4 C8 C7 84.7(3)
C9 N4 C8 C7 -149.4(2)
N3 C7 C8 N4 60.8(3)
C1 N4 C9 C10 171.2(2)
C8 N4 C9 C10 45.2(3)
N4 C9 C10 C11 -102.2(3)
N4 C9 C10 C15 82.9(3)
C15 C10 C11 C12 -0.3(4)
C9 C10 C11 C12 -175.4(2)
C10 C11 C12 C13 1.6(4)
C11 C12 C13 C14 -0.9(4)
C12 C13 C14 C15 -1.2(4)
C13 C14 C15 C10 2.4(4)
C13 C14 C15 B1 -176.6(2)
C11 C10 C15 C14 -1.7(4)
C9 C10 C15 C14 173.1(2)
C11 C10 C15 B1 177.3(2)
C9 C10 C15 B1 -7.9(4)
F1 C17 C18 O4 -11.3(4)
F3 C17 C18 O4 109.6(3)
F2 C17 C18 O4 -131.9(3)
F1 C17 C18 O3 169.7(3)
F3 C17 C18 O3 -69.3(3)
F2 C17 C18 O3 49.1(3)
F6 C19 C20 O6 -17.8(4)
F4 C19 C20 O6 -140.5(3)
F5 C19 C20 O6 103.4(3)
F6 C19 C20 O5 162.7(3)
F4 C19 C20 O5 40.0(4)
F5 C19 C20 O5 -76.0(3)
C14 C15 B1 O1 -33.9(4)
C10 C15 B1 O1 147.1(3)
C14 C15 B1 O2 143.1(3)
C10 C15 B1 O2 -35.9(4)

loop_
_cod_related_entry_id
_cod_related_entry_database
_cod_related_entry_code
1 ChemSpider 30661184
